data_4133083
loop_
_publ_author_name
'Muessig, Jonas H.'
'Prieschl, Dominic'
'Dei\&senberger, Andrea'
'Dewhurst, Rian D.'
'Dietz, Maximilian'
'Jim\'enez-Halla, J Oscar C'
'Trumpp, Alexandra'
'Wang, Sunewang R.'
'Brunecker, Carina'
'Haefner, Alena'
'G\"artner, Annalena'
'Thiess, Torsten'
'B\"ohnke, Julian'
'Radacki, Krzysztof'
'Bertermann, R\"udiger'
'Marder, Todd B.'
'Braunschweig, Holger'

_publ_section_title
;
 Reactivity of Tetrahalo- and Difluorodiboranes(4) toward Lewis Basic
 Platinum(0): Bis(boryl), Borylborato, and Doubly Boryl-Bridged Platinum
 Complexes.
;
_journal_issue 40
_journal_name_full 'Journal of the American Chemical Society'
_journal_page_first 13056
_journal_page_last 13063
_journal_paper_doi 10.1021/jacs.8b08428
_journal_volume 140
_journal_year 2018
_chemical_formula_moiety 'C30 H52 B2 F2 P2 Pt'
_chemical_formula_sum 'C30 H52 B2 F2 P2 Pt'
_chemical_formula_weight 729.36
_space_group_crystal_system monoclinic
_space_group_IT_number 14
_space_group_name_Hall '-P 2yn'
_space_group_name_H-M_alt 'P 1 21/n 1'
_atom_sites_solution_hydrogens geom
_atom_sites_solution_secondary iterative
_audit_creation_method SHELXL-2014/7
_cell_angle_alpha 90
_cell_angle_beta 95.423(12)
_cell_angle_gamma 90
_cell_formula_units_Z 4
_cell_length_a 12.422(3)
_cell_length_b 13.924(3)
_cell_length_c 19.359(5)
_cell_measurement_reflns_used 9908
_cell_measurement_temperature 100(2)
_cell_measurement_theta_max 28.30
_cell_measurement_theta_min 2.37
_cell_volume 3333.4(14)
_computing_cell_refinement 'Saint+ ver. V8.34A (Bruker AXS)'
_computing_data_collection 'APEX2 ver. 2014.9 (Bruker AXS)'
_computing_data_reduction 'Saint+ ver. V8.34A (Bruker AXS)'
_computing_molecular_graphics 'ShelXLe (Huebschle et all, 2011)'
_computing_publication_material 'SHELXL-2014/7 (Sheldrick, 2014)'
_computing_structure_refinement 'SHELXL-2014/7 (Sheldrick, 2014)'
_computing_structure_solution 'SHELXT (Sheldrick, 2012)'
_diffrn_ambient_temperature 100(2)
_diffrn_detector 'CMOS area detector (Photon 100)'
_diffrn_detector_area_resol_mean 8.333
_diffrn_measured_fraction_theta_full 0.999
_diffrn_measured_fraction_theta_max 0.999
_diffrn_measurement_device_type 'Bruker D8 Quest'
_diffrn_measurement_method '\f and \w scans'
_diffrn_radiation_type MoK\a
_diffrn_radiation_wavelength 0.71073
_diffrn_reflns_av_R_equivalents 0.0571
_diffrn_reflns_av_unetI/netI 0.0242
_diffrn_reflns_Laue_measured_fraction_full 0.999
_diffrn_reflns_Laue_measured_fraction_max 0.999
_diffrn_reflns_limit_h_max 15
_diffrn_reflns_limit_h_min -15
_diffrn_reflns_limit_k_max 17
_diffrn_reflns_limit_k_min -17
_diffrn_reflns_limit_l_max 22
_diffrn_reflns_limit_l_min -23
_diffrn_reflns_number 69022
_diffrn_reflns_point_group_measured_fraction_full 0.999
_diffrn_reflns_point_group_measured_fraction_max 0.999
_diffrn_reflns_theta_full 26.000
_diffrn_reflns_theta_max 26.021
_diffrn_reflns_theta_min 2.203
_diffrn_source 'microfocus sealed tube (Incoatec ImS)'
_exptl_absorpt_coefficient_mu 4.334
_exptl_absorpt_correction_T_max 0.6943
_exptl_absorpt_correction_T_min 0.3908
_exptl_absorpt_correction_type multi-scan
_exptl_absorpt_process_details 'SadAbs 2014/5 (Bruker AXS)'
_exptl_crystal_colour colourless
_exptl_crystal_density_diffrn 1.453
_exptl_crystal_description plate
_exptl_crystal_F_000 1472
_exptl_crystal_size_max 0.341
_exptl_crystal_size_mid 0.218
_exptl_crystal_size_min 0.062
_refine_diff_density_max 1.103
_refine_diff_density_min -0.712
_refine_diff_density_rms 0.086
_refine_ls_extinction_method none
_refine_ls_goodness_of_fit_ref 1.078
_refine_ls_hydrogen_treatment constr
_refine_ls_matrix_type full
_refine_ls_number_parameters 346
_refine_ls_number_reflns 6561
_refine_ls_number_restraints 0
_refine_ls_restrained_S_all 1.078
_refine_ls_R_factor_all 0.0220
_refine_ls_R_factor_gt 0.0179
_refine_ls_shift/su_max 0.004
_refine_ls_shift/su_mean 0.000
_refine_ls_structure_factor_coef Fsqd
_refine_ls_weighting_details 'w=1/[\s^2^(Fo^2^)+(0.0228P)^2^+1.4391P] where P=(Fo^2^+2Fc^2^)/3'
_refine_ls_weighting_scheme calc
_refine_ls_wR_factor_gt 0.0436
_refine_ls_wR_factor_ref 0.0452
_reflns_Friedel_coverage 0.000
_reflns_number_gt 5929
_reflns_number_total 6561
_reflns_threshold_expression 'I > 2\s(I)'
_cod_data_source_file ja8b08428_si_007.cif
_cod_data_source_block 7
_cod_original_cell_volume 3333.3(13)
_cod_original_sg_symbol_H-M 'P 21/n'
_cod_database_code 4133083
_shelx_shelxl_version_number 2014/7
_shelx_space_group_comment
;
The symmetry employed for this shelxl refinement is uniquely defined
by the following loop, which should always be used as a source of
symmetry information in preference to the above space-group names.
They are only intended as comments.
;

loop_
_space_group_symop_operation_xyz
'x, y, z'
'-x+1/2, y+1/2, -z+1/2'
'-x, -y, -z'
'x-1/2, -y-1/2, z-1/2'

loop_
_atom_site_label
_atom_site_type_symbol
_atom_site_fract_x
_atom_site_fract_y
_atom_site_fract_z
_atom_site_U_iso_or_equiv
_atom_site_adp_type
_atom_site_occupancy
_atom_site_site_symmetry_order
_atom_site_calc_flag
_atom_site_refinement_flags_posn
_atom_site_refinement_flags_adp
Pt1_1 Pt 0.64278(2) 0.20454(2) 0.34885(2) 0.00969(4) Uani 1 1 d . .
F2_1 F 0.58815(12) 0.00441(9) 0.29079(8) 0.0246(3) Uani 1 1 d . .
B2_1 B 0.5414(2) 0.22074(16) 0.25671(14) 0.0127(5) Uani 1 1 d . .
F1_1 F 0.74673(11) 0.05847(9) 0.26478(8) 0.0219(3) Uani 1 1 d . .
B1_1 B 0.6577(2) 0.07912(18) 0.29605(14) 0.0164(5) Uani 1 1 d . .
P1_2 P 0.74661(5) 0.13835(4) 0.44494(3) 0.01320(12) Uani 1 1 d . .
C2_2 C 0.89133(19) 0.16669(17) 0.45093(13) 0.0174(5) Uani 1 1 d . .
H2A_2 H 0.9009 0.2369 0.4566 0.021 Uiso 1 1 calc R U
H2B_2 H 0.9278 0.1352 0.4926 0.021 Uiso 1 1 calc R U
C3_2 C 0.9451(2) 0.13387(19) 0.38694(14) 0.0255(6) Uani 1 1 d . .
H3A_2 H 1.0207 0.1549 0.3910 0.038 Uiso 1 1 calc R U
H3B_2 H 0.9068 0.1620 0.3452 0.038 Uiso 1 1 calc R U
H3C_2 H 0.9421 0.0637 0.3837 0.038 Uiso 1 1 calc R U
C4_2 C 0.7463(2) 0.00597(16) 0.44683(13) 0.0205(5) Uani 1 1 d . .
H4A_2 H 0.6709 -0.0159 0.4494 0.025 Uiso 1 1 calc R U
H4B_2 H 0.7696 -0.0176 0.4023 0.025 Uiso 1 1 calc R U
C5_2 C 0.8175(2) -0.04143(17) 0.50591(14) 0.0257(6) Uani 1 1 d . .
H5A_2 H 0.8089 -0.1113 0.5030 0.039 Uiso 1 1 calc R U
H5B_2 H 0.7960 -0.0188 0.5505 0.039 Uiso 1 1 calc R U
H5C_2 H 0.8933 -0.0246 0.5021 0.039 Uiso 1 1 calc R U
C6_2 C 0.7108(2) 0.16864(18) 0.53224(13) 0.0215(5) Uani 1 1 d . .
H6A_2 H 0.7621 0.1362 0.5670 0.026 Uiso 1 1 calc R U
H6B_2 H 0.7190 0.2388 0.5394 0.026 Uiso 1 1 calc R U
C7_2 C 0.5957(2) 0.1396(2) 0.54457(15) 0.0303(6) Uani 1 1 d . .
H7A_2 H 0.5773 0.1667 0.5886 0.045 Uiso 1 1 calc R U
H7B_2 H 0.5907 0.0694 0.5463 0.045 Uiso 1 1 calc R U
H7C_2 H 0.5453 0.1640 0.5066 0.045 Uiso 1 1 calc R U
P1_3 P 0.63380(5) 0.36254(4) 0.39193(3) 0.01229(12) Uani 1 1 d . .
C2_3 C 0.76405(19) 0.41302(16) 0.42684(13) 0.0164(5) Uani 1 1 d . .
H2A_3 H 0.7530 0.4802 0.4413 0.020 Uiso 1 1 calc R U
H2B_3 H 0.7915 0.3761 0.4686 0.020 Uiso 1 1 calc R U
C3_3 C 0.8492(2) 0.41127(17) 0.37449(13) 0.0200(5) Uani 1 1 d . .
H3A_3 H 0.9182 0.4351 0.3967 0.030 Uiso 1 1 calc R U
H3B_3 H 0.8254 0.4523 0.3348 0.030 Uiso 1 1 calc R U
H3C_3 H 0.8584 0.3453 0.3584 0.030 Uiso 1 1 calc R U
C4_3 C 0.55294(19) 0.38056(16) 0.46554(12) 0.0162(5) Uani 1 1 d . .
H4A_3 H 0.5818 0.3387 0.5043 0.019 Uiso 1 1 calc R U
H4B_3 H 0.5612 0.4480 0.4814 0.019 Uiso 1 1 calc R U
C5_3 C 0.4330(2) 0.35910(18) 0.44871(14) 0.0236(6) Uani 1 1 d . .
H5A_3 H 0.3957 0.3657 0.4909 0.035 Uiso 1 1 calc R U
H5B_3 H 0.4242 0.2934 0.4310 0.035 Uiso 1 1 calc R U
H5C_3 H 0.4021 0.4044 0.4135 0.035 Uiso 1 1 calc R U
C6_3 C 0.5794(2) 0.45333(16) 0.32964(12) 0.0162(5) Uani 1 1 d . .
H6A_3 H 0.6244 0.4528 0.2901 0.019 Uiso 1 1 calc R U
H6B_3 H 0.5058 0.4329 0.3116 0.019 Uiso 1 1 calc R U
C7_3 C 0.5723(2) 0.55725(16) 0.35462(14) 0.0247(6) Uani 1 1 d . .
H7A_3 H 0.5440 0.5981 0.3158 0.037 Uiso 1 1 calc R U
H7B_3 H 0.6445 0.5797 0.3723 0.037 Uiso 1 1 calc R U
H7C_3 H 0.5239 0.5605 0.3917 0.037 Uiso 1 1 calc R U
C1_4 C 0.57319(19) 0.20114(14) 0.17985(12) 0.0126(5) Uani 1 1 d . .
C2_4 C 0.50429(19) 0.14738(15) 0.13120(12) 0.0142(5) Uani 1 1 d . .
C3_4 C 0.53036(19) 0.13502(16) 0.06358(12) 0.0163(5) Uani 1 1 d . .
H3_4 H 0.4832 0.0983 0.0324 0.020 Uiso 1 1 calc R U
C4_4 C 0.6230(2) 0.17446(16) 0.03979(12) 0.0162(5) Uani 1 1 d . .
C5_4 C 0.6921(2) 0.22458(16) 0.08753(12) 0.0157(5) Uani 1 1 d . .
H5_4 H 0.7567 0.2509 0.0729 0.019 Uiso 1 1 calc R U
C6_4 C 0.66982(19) 0.23775(16) 0.15647(12) 0.0139(5) Uani 1 1 d . .
C7_4 C 0.4012(2) 0.09897(17) 0.15020(13) 0.0207(5) Uani 1 1 d . .
H7A_4 H 0.3776 0.0513 0.1147 0.031 Uiso 1 1 calc R U
H7B_4 H 0.3445 0.1474 0.1529 0.031 Uiso 1 1 calc R U
H7C_4 H 0.4153 0.0670 0.1953 0.031 Uiso 1 1 calc R U
C8_4 C 0.6472(2) 0.16187(19) -0.03426(13) 0.0224(5) Uani 1 1 d . .
H8A_4 H 0.7015 0.2092 -0.0453 0.034 Uiso 1 1 calc R U
H8B_4 H 0.5809 0.1713 -0.0651 0.034 Uiso 1 1 calc R U
H8C_4 H 0.6752 0.0970 -0.0406 0.034 Uiso 1 1 calc R U
C9_4 C 0.7502(2) 0.29402(16) 0.20336(13) 0.0181(5) Uani 1 1 d . .
H9A_4 H 0.8176 0.3008 0.1813 0.027 Uiso 1 1 calc R U
H9B_4 H 0.7646 0.2601 0.2476 0.027 Uiso 1 1 calc R U
H9C_4 H 0.7206 0.3578 0.2117 0.027 Uiso 1 1 calc R U
C1_5 C 0.41849(18) 0.25059(15) 0.26158(11) 0.0120(4) Uani 1 1 d . .
C2_5 C 0.34829(19) 0.20121(14) 0.30303(12) 0.0133(5) Uani 1 1 d . .
C3_5 C 0.2398(2) 0.22643(17) 0.30133(13) 0.0169(5) Uani 1 1 d . .
H3_5 H 0.1939 0.1902 0.3280 0.020 Uiso 1 1 calc R U
C4_5 C 0.1962(2) 0.30287(16) 0.26188(13) 0.0186(5) Uani 1 1 d . .
C5_5 C 0.2656(2) 0.35429(16) 0.22333(12) 0.0169(5) Uani 1 1 d . .
H5_5 H 0.2384 0.4085 0.1975 0.020 Uiso 1 1 calc R U
C6_5 C 0.37385(19) 0.32887(16) 0.22135(12) 0.0140(5) Uani 1 1 d . .
C7_5 C 0.3873(2) 0.11719(17) 0.34816(13) 0.0189(5) Uani 1 1 d . .
H7A_5 H 0.3345 0.1035 0.3814 0.028 Uiso 1 1 calc R U
H7B_5 H 0.4572 0.1330 0.3733 0.028 Uiso 1 1 calc R U
H7C_5 H 0.3953 0.0606 0.3190 0.028 Uiso 1 1 calc R U
C8_5 C 0.0781(2) 0.3292(2) 0.26115(15) 0.0279(6) Uani 1 1 d . .
H8A_5 H 0.0573 0.3706 0.2212 0.042 Uiso 1 1 calc R U
H8B_5 H 0.0663 0.3635 0.3040 0.042 Uiso 1 1 calc R U
H8C_5 H 0.0341 0.2707 0.2578 0.042 Uiso 1 1 calc R U
C9_5 C 0.44013(19) 0.38663(16) 0.17392(12) 0.0177(5) Uani 1 1 d . .
H9A_5 H 0.4094 0.4512 0.1677 0.027 Uiso 1 1 calc R U
H9B_5 H 0.4387 0.3547 0.1287 0.027 Uiso 1 1 calc R U
H9C_5 H 0.5150 0.3912 0.1947 0.027 Uiso 1 1 calc R U

loop_
_atom_site_aniso_label
_atom_site_aniso_U_11
_atom_site_aniso_U_22
_atom_site_aniso_U_33
_atom_site_aniso_U_23
_atom_site_aniso_U_13
_atom_site_aniso_U_12
Pt1_1 0.01097(5) 0.00863(5) 0.00913(5) -0.00116(3) -0.00079(3) 0.00070(3)
F2_1 0.0245(8) 0.0139(7) 0.0347(9) -0.0083(6) -0.0003(7) -0.0022(6)
B2_1 0.0159(13) 0.0055(10) 0.0160(13) 0.0012(9) -0.0022(11) -0.0028(9)
F1_1 0.0221(8) 0.0199(7) 0.0236(8) -0.0078(6) 0.0023(6) 0.0048(6)
B1_1 0.0224(15) 0.0129(12) 0.0127(13) -0.0021(10) -0.0042(11) 0.0039(10)
P1_2 0.0150(3) 0.0128(3) 0.0112(3) 0.0001(2) -0.0017(2) 0.0011(2)
C2_2 0.0151(12) 0.0179(11) 0.0183(13) 0.0023(10) -0.0032(10) 0.0008(9)
C3_2 0.0197(14) 0.0308(14) 0.0263(15) 0.0011(11) 0.0037(11) 0.0054(10)
C4_2 0.0261(14) 0.0134(11) 0.0205(13) 0.0010(10) -0.0056(11) 0.0001(9)
C5_2 0.0343(16) 0.0159(12) 0.0254(14) 0.0058(10) -0.0061(12) 0.0013(10)
C6_2 0.0244(14) 0.0259(13) 0.0136(12) 0.0026(10) -0.0020(11) 0.0065(11)
C7_2 0.0293(16) 0.0386(16) 0.0237(14) 0.0081(12) 0.0060(12) 0.0049(12)
P1_3 0.0135(3) 0.0104(3) 0.0127(3) -0.0026(2) -0.0002(2) 0.0002(2)
C2_3 0.0156(12) 0.0139(11) 0.0190(12) -0.0037(9) -0.0023(10) -0.0004(9)
C3_3 0.0188(13) 0.0203(12) 0.0203(13) 0.0022(10) -0.0014(11) -0.0048(9)
C4_3 0.0201(13) 0.0126(10) 0.0163(12) -0.0022(9) 0.0034(10) 0.0008(9)
C5_3 0.0199(13) 0.0274(13) 0.0248(14) -0.0078(11) 0.0080(11) -0.0004(10)
C6_3 0.0203(13) 0.0141(11) 0.0140(12) -0.0017(9) -0.0003(10) -0.0009(9)
C7_3 0.0335(16) 0.0129(12) 0.0266(14) -0.0006(10) -0.0028(12) 0.0021(10)
C1_4 0.0153(12) 0.0108(10) 0.0111(11) 0.0012(8) -0.0013(9) 0.0027(8)
C2_4 0.0161(12) 0.0122(10) 0.0135(12) 0.0007(9) -0.0031(10) 0.0019(8)
C3_4 0.0178(12) 0.0137(11) 0.0160(12) -0.0024(9) -0.0057(10) 0.0012(9)
C4_4 0.0200(13) 0.0154(11) 0.0128(12) 0.0008(9) -0.0010(10) 0.0066(9)
C5_4 0.0150(12) 0.0172(11) 0.0147(12) 0.0021(9) 0.0016(10) 0.0027(9)
C6_4 0.0161(12) 0.0116(10) 0.0134(11) 0.0003(9) -0.0017(9) 0.0038(9)
C7_4 0.0227(13) 0.0216(12) 0.0174(13) -0.0057(10) -0.0004(10) -0.0066(10)
C8_4 0.0243(14) 0.0286(13) 0.0141(13) -0.0024(10) 0.0007(11) 0.0042(11)
C9_4 0.0149(12) 0.0230(12) 0.0167(13) -0.0015(10) 0.0022(10) -0.0034(9)
C1_5 0.0125(11) 0.0131(10) 0.0100(11) -0.0028(9) -0.0017(9) 0.0000(8)
C2_5 0.0149(12) 0.0131(11) 0.0117(11) -0.0015(9) 0.0000(9) -0.0010(8)
C3_5 0.0163(13) 0.0205(11) 0.0141(12) -0.0011(9) 0.0026(10) -0.0021(9)
C4_5 0.0156(13) 0.0217(12) 0.0181(13) -0.0036(10) 0.0005(10) 0.0031(9)
C5_5 0.0200(13) 0.0155(11) 0.0144(12) -0.0001(9) -0.0022(10) 0.0038(9)
C6_5 0.0159(12) 0.0140(11) 0.0114(11) -0.0021(9) -0.0018(9) -0.0006(9)
C7_5 0.0177(12) 0.0191(11) 0.0207(13) 0.0051(10) 0.0050(10) -0.0010(10)
C8_5 0.0190(14) 0.0355(15) 0.0298(16) 0.0043(12) 0.0050(12) 0.0093(11)
C9_5 0.0198(13) 0.0165(11) 0.0163(12) 0.0050(10) -0.0014(10) 0.0006(9)

loop_
_atom_type_symbol
_atom_type_description
_atom_type_scat_dispersion_real
_atom_type_scat_dispersion_imag
_atom_type_scat_source
C C 0.0033 0.0016 'International Tables Vol C Tables 4.2.6.8 and 6.1.1.4'
H H 0.0000 0.0000 'International Tables Vol C Tables 4.2.6.8 and 6.1.1.4'
B B 0.0013 0.0007 'International Tables Vol C Tables 4.2.6.8 and 6.1.1.4'
F F 0.0171 0.0103 'International Tables Vol C Tables 4.2.6.8 and 6.1.1.4'
P P 0.1023 0.0942 'International Tables Vol C Tables 4.2.6.8 and 6.1.1.4'
Pt Pt -1.7033 8.3905 'International Tables Vol C Tables 4.2.6.8 and 6.1.1.4'

loop_
_geom_angle_atom_site_label_1
_geom_angle_atom_site_label_2
_geom_angle_atom_site_label_3
_geom_angle
B1_1 Pt1_1 B2_1 75.03(10)
B1_1 Pt1_1 P1_2 89.53(8)
B2_1 Pt1_1 P1_2 163.07(6)
B1_1 Pt1_1 P1_3 169.94(8)
B2_1 Pt1_1 P1_3 98.96(7)
P1_2 Pt1_1 P1_3 97.28(2)
C1_5 B2_1 C1_4 115.0(2)
C1_5 B2_1 Pt1_1 118.66(17)
C1_4 B2_1 Pt1_1 126.29(17)
F1_1 B1_1 F2_1 110.5(2)
F1_1 B1_1 Pt1_1 121.84(18)
F2_1 B1_1 Pt1_1 127.53(19)
C2_2 P1_2 C6_2 102.32(12)
C2_2 P1_2 C4_2 102.59(11)
C6_2 P1_2 C4_2 102.13(12)
C2_2 P1_2 Pt1_1 115.29(8)
C6_2 P1_2 Pt1_1 118.43(8)
C4_2 P1_2 Pt1_1 113.95(8)
C3_2 C2_2 P1_2 112.61(18)
C3_2 C2_2 H2A_2 109.1
P1_2 C2_2 H2A_2 109.1
C3_2 C2_2 H2B_2 109.1
P1_2 C2_2 H2B_2 109.1
H2A_2 C2_2 H2B_2 107.8
C2_2 C3_2 H3A_2 109.5
C2_2 C3_2 H3B_2 109.5
H3A_2 C3_2 H3B_2 109.5
C2_2 C3_2 H3C_2 109.5
H3A_2 C3_2 H3C_2 109.5
H3B_2 C3_2 H3C_2 109.5
C5_2 C4_2 P1_2 116.39(17)
C5_2 C4_2 H4A_2 108.2
P1_2 C4_2 H4A_2 108.2
C5_2 C4_2 H4B_2 108.2
P1_2 C4_2 H4B_2 108.2
H4A_2 C4_2 H4B_2 107.3
C4_2 C5_2 H5A_2 109.5
C4_2 C5_2 H5B_2 109.5
H5A_2 C5_2 H5B_2 109.5
C4_2 C5_2 H5C_2 109.5
H5A_2 C5_2 H5C_2 109.5
H5B_2 C5_2 H5C_2 109.5
C7_2 C6_2 P1_2 113.24(19)
C7_2 C6_2 H6A_2 108.9
P1_2 C6_2 H6A_2 108.9
C7_2 C6_2 H6B_2 108.9
P1_2 C6_2 H6B_2 108.9
H6A_2 C6_2 H6B_2 107.7
C6_2 C7_2 H7A_2 109.5
C6_2 C7_2 H7B_2 109.5
H7A_2 C7_2 H7B_2 109.5
C6_2 C7_2 H7C_2 109.5
H7A_2 C7_2 H7C_2 109.5
H7B_2 C7_2 H7C_2 109.5
C6_3 P1_3 C2_3 103.63(11)
C6_3 P1_3 C4_3 102.83(11)
C2_3 P1_3 C4_3 100.95(11)
C6_3 P1_3 Pt1_1 115.96(8)
C2_3 P1_3 Pt1_1 114.72(8)
C4_3 P1_3 Pt1_1 116.70(8)
C3_3 C2_3 P1_3 112.97(17)
C3_3 C2_3 H2A_3 109.0
P1_3 C2_3 H2A_3 109.0
C3_3 C2_3 H2B_3 109.0
P1_3 C2_3 H2B_3 109.0
H2A_3 C2_3 H2B_3 107.8
C2_3 C3_3 H3A_3 109.5
C2_3 C3_3 H3B_3 109.5
H3A_3 C3_3 H3B_3 109.5
C2_3 C3_3 H3C_3 109.5
H3A_3 C3_3 H3C_3 109.5
H3B_3 C3_3 H3C_3 109.5
C5_3 C4_3 P1_3 113.74(17)
C5_3 C4_3 H4A_3 108.8
P1_3 C4_3 H4A_3 108.8
C5_3 C4_3 H4B_3 108.8
P1_3 C4_3 H4B_3 108.8
H4A_3 C4_3 H4B_3 107.7
C4_3 C5_3 H5A_3 109.5
C4_3 C5_3 H5B_3 109.5
H5A_3 C5_3 H5B_3 109.5
C4_3 C5_3 H5C_3 109.5
H5A_3 C5_3 H5C_3 109.5
H5B_3 C5_3 H5C_3 109.5
C7_3 C6_3 P1_3 118.23(17)
C7_3 C6_3 H6A_3 107.8
P1_3 C6_3 H6A_3 107.8
C7_3 C6_3 H6B_3 107.8
P1_3 C6_3 H6B_3 107.8
H6A_3 C6_3 H6B_3 107.1
C6_3 C7_3 H7A_3 109.5
C6_3 C7_3 H7B_3 109.5
H7A_3 C7_3 H7B_3 109.5
C6_3 C7_3 H7C_3 109.5
H7A_3 C7_3 H7C_3 109.5
H7B_3 C7_3 H7C_3 109.5
C6_4 C1_4 C2_4 116.9(2)
C6_4 C1_4 B2_1 121.8(2)
C2_4 C1_4 B2_1 121.3(2)
C3_4 C2_4 C1_4 120.6(2)
C3_4 C2_4 C7_4 116.7(2)
C1_4 C2_4 C7_4 122.7(2)
C2_4 C3_4 C4_4 122.5(2)
C2_4 C3_4 H3_4 118.8
C4_4 C3_4 H3_4 118.8
C5_4 C4_4 C3_4 117.1(2)
C5_4 C4_4 C8_4 121.8(2)
C3_4 C4_4 C8_4 121.1(2)
C4_4 C5_4 C6_4 122.3(2)
C4_4 C5_4 H5_4 118.8
C6_4 C5_4 H5_4 118.8
C5_4 C6_4 C1_4 120.4(2)
C5_4 C6_4 C9_4 117.6(2)
C1_4 C6_4 C9_4 121.9(2)
C2_4 C7_4 H7A_4 109.5
C2_4 C7_4 H7B_4 109.5
H7A_4 C7_4 H7B_4 109.5
C2_4 C7_4 H7C_4 109.5
H7A_4 C7_4 H7C_4 109.5
H7B_4 C7_4 H7C_4 109.5
C4_4 C8_4 H8A_4 109.5
C4_4 C8_4 H8B_4 109.5
H8A_4 C8_4 H8B_4 109.5
C4_4 C8_4 H8C_4 109.5
H8A_4 C8_4 H8C_4 109.5
H8B_4 C8_4 H8C_4 109.5
C6_4 C9_4 H9A_4 109.5
C6_4 C9_4 H9B_4 109.5
H9A_4 C9_4 H9B_4 109.5
C6_4 C9_4 H9C_4 109.5
H9A_4 C9_4 H9C_4 109.5
H9B_4 C9_4 H9C_4 109.5
C2_5 C1_5 C6_5 116.9(2)
C2_5 C1_5 B2_1 123.4(2)
C6_5 C1_5 B2_1 119.59(19)
C3_5 C2_5 C1_5 120.7(2)
C3_5 C2_5 C7_5 117.8(2)
C1_5 C2_5 C7_5 121.5(2)
C4_5 C3_5 C2_5 122.2(2)
C4_5 C3_5 H3_5 118.9
C2_5 C3_5 H3_5 118.9
C3_5 C4_5 C5_5 117.4(2)
C3_5 C4_5 C8_5 121.3(2)
C5_5 C4_5 C8_5 121.4(2)
C4_5 C5_5 C6_5 122.2(2)
C4_5 C5_5 H5_5 118.9
C6_5 C5_5 H5_5 118.9
C5_5 C6_5 C1_5 120.5(2)
C5_5 C6_5 C9_5 117.4(2)
C1_5 C6_5 C9_5 122.1(2)
C2_5 C7_5 H7A_5 109.5
C2_5 C7_5 H7B_5 109.5
H7A_5 C7_5 H7B_5 109.5
C2_5 C7_5 H7C_5 109.5
H7A_5 C7_5 H7C_5 109.5
H7B_5 C7_5 H7C_5 109.5
C4_5 C8_5 H8A_5 109.5
C4_5 C8_5 H8B_5 109.5
H8A_5 C8_5 H8B_5 109.5
C4_5 C8_5 H8C_5 109.5
H8A_5 C8_5 H8C_5 109.5
H8B_5 C8_5 H8C_5 109.5
C6_5 C9_5 H9A_5 109.5
C6_5 C9_5 H9B_5 109.5
H9A_5 C9_5 H9B_5 109.5
C6_5 C9_5 H9C_5 109.5
H9A_5 C9_5 H9C_5 109.5
H9B_5 C9_5 H9C_5 109.5

loop_
_geom_bond_atom_site_label_1
_geom_bond_atom_site_label_2
_geom_bond_distance
Pt1_1 B1_1 2.041(3)
Pt1_1 B2_1 2.096(3)
Pt1_1 P1_2 2.3494(7)
Pt1_1 P1_3 2.3591(7)
F2_1 B1_1 1.350(3)
B2_1 C1_5 1.593(3)
B2_1 C1_4 1.599(4)
F1_1 B1_1 1.341(3)
P1_2 C2_2 1.833(2)
P1_2 C6_2 1.837(3)
P1_2 C4_2 1.844(2)
C2_2 C3_2 1.532(3)
C2_2 H2A_2 0.9900
C2_2 H2B_2 0.9900
C3_2 H3A_2 0.9800
C3_2 H3B_2 0.9800
C3_2 H3C_2 0.9800
C4_2 C5_2 1.528(3)
C4_2 H4A_2 0.9900
C4_2 H4B_2 0.9900
C5_2 H5A_2 0.9800
C5_2 H5B_2 0.9800
C5_2 H5C_2 0.9800
C6_2 C7_2 1.526(4)
C6_2 H6A_2 0.9900
C6_2 H6B_2 0.9900
C7_2 H7A_2 0.9800
C7_2 H7B_2 0.9800
C7_2 H7C_2 0.9800
P1_3 C6_3 1.831(2)
P1_3 C2_3 1.834(2)
P1_3 C4_3 1.837(2)
C2_3 C3_3 1.533(3)
C2_3 H2A_3 0.9900
C2_3 H2B_3 0.9900
C3_3 H3A_3 0.9800
C3_3 H3B_3 0.9800
C3_3 H3C_3 0.9800
C4_3 C5_3 1.524(3)
C4_3 H4A_3 0.9900
C4_3 H4B_3 0.9900
C5_3 H5A_3 0.9800
C5_3 H5B_3 0.9800
C5_3 H5C_3 0.9800
C6_3 C7_3 1.531(3)
C6_3 H6A_3 0.9900
C6_3 H6B_3 0.9900
C7_3 H7A_3 0.9800
C7_3 H7B_3 0.9800
C7_3 H7C_3 0.9800
C1_4 C6_4 1.417(3)
C1_4 C2_4 1.424(3)
C2_4 C3_4 1.389(3)
C2_4 C7_4 1.522(3)
C3_4 C4_4 1.392(3)
C3_4 H3_4 0.9500
C4_4 C5_4 1.388(4)
C4_4 C8_4 1.503(3)
C5_4 C6_4 1.400(3)
C5_4 H5_4 0.9500
C6_4 C9_4 1.504(3)
C7_4 H7A_4 0.9800
C7_4 H7B_4 0.9800
C7_4 H7C_4 0.9800
C8_4 H8A_4 0.9800
C8_4 H8B_4 0.9800
C8_4 H8C_4 0.9800
C9_4 H9A_4 0.9800
C9_4 H9B_4 0.9800
C9_4 H9C_4 0.9800
C1_5 C2_5 1.417(3)
C1_5 C6_5 1.421(3)
C2_5 C3_5 1.391(3)
C2_5 C7_5 1.512(3)
C3_5 C4_5 1.390(3)
C3_5 H3_5 0.9500
C4_5 C5_5 1.391(3)
C4_5 C8_5 1.511(3)
C5_5 C6_5 1.394(3)
C5_5 H5_5 0.9500
C6_5 C9_5 1.520(3)
C7_5 H7A_5 0.9800
C7_5 H7B_5 0.9800
C7_5 H7C_5 0.9800
C8_5 H8A_5 0.9800
C8_5 H8B_5 0.9800
C8_5 H8C_5 0.9800
C9_5 H9A_5 0.9800
C9_5 H9B_5 0.9800
C9_5 H9C_5 0.9800

loop_
_geom_torsion_atom_site_label_1
_geom_torsion_atom_site_label_2
_geom_torsion_atom_site_label_3
_geom_torsion_atom_site_label_4
_geom_torsion
C6_2 P1_2 C2_2 C3_2 171.77(17)
C4_2 P1_2 C2_2 C3_2 66.17(19)
Pt1_1 P1_2 C2_2 C3_2 -58.27(18)
C2_2 P1_2 C4_2 C5_2 51.3(2)
C6_2 P1_2 C4_2 C5_2 -54.4(2)
Pt1_1 P1_2 C4_2 C5_2 176.67(17)
C2_2 P1_2 C6_2 C7_2 -172.70(18)
C4_2 P1_2 C6_2 C7_2 -66.7(2)
Pt1_1 P1_2 C6_2 C7_2 59.3(2)
C6_3 P1_3 C2_3 C3_3 -71.63(18)
C4_3 P1_3 C2_3 C3_3 -177.87(16)
Pt1_1 P1_3 C2_3 C3_3 55.78(18)
C6_3 P1_3 C4_3 C5_3 64.32(19)
C2_3 P1_3 C4_3 C5_3 171.19(17)
Pt1_1 P1_3 C4_3 C5_3 -63.78(19)
C2_3 P1_3 C6_3 C7_3 -53.0(2)
C4_3 P1_3 C6_3 C7_3 51.8(2)
Pt1_1 P1_3 C6_3 C7_3 -179.65(16)
C1_5 B2_1 C1_4 C6_4 135.3(2)
Pt1_1 B2_1 C1_4 C6_4 -47.7(3)
C1_5 B2_1 C1_4 C2_4 -43.5(3)
Pt1_1 B2_1 C1_4 C2_4 133.5(2)
C6_4 C1_4 C2_4 C3_4 -2.1(3)
B2_1 C1_4 C2_4 C3_4 176.8(2)
C6_4 C1_4 C2_4 C7_4 176.4(2)
B2_1 C1_4 C2_4 C7_4 -4.8(3)
C1_4 C2_4 C3_4 C4_4 -0.6(3)
C7_4 C2_4 C3_4 C4_4 -179.2(2)
C2_4 C3_4 C4_4 C5_4 2.4(3)
C2_4 C3_4 C4_4 C8_4 -178.4(2)
C3_4 C4_4 C5_4 C6_4 -1.5(3)
C8_4 C4_4 C5_4 C6_4 179.3(2)
C4_4 C5_4 C6_4 C1_4 -1.2(3)
C4_4 C5_4 C6_4 C9_4 -179.5(2)
C2_4 C1_4 C6_4 C5_4 2.9(3)
B2_1 C1_4 C6_4 C5_4 -175.9(2)
C2_4 C1_4 C6_4 C9_4 -178.8(2)
B2_1 C1_4 C6_4 C9_4 2.4(3)
C1_4 B2_1 C1_5 C2_5 124.7(2)
Pt1_1 B2_1 C1_5 C2_5 -52.5(3)
C1_4 B2_1 C1_5 C6_5 -53.4(3)
Pt1_1 B2_1 C1_5 C6_5 129.34(19)
C6_5 C1_5 C2_5 C3_5 2.8(3)
B2_1 C1_5 C2_5 C3_5 -175.4(2)
C6_5 C1_5 C2_5 C7_5 -179.7(2)
B2_1 C1_5 C2_5 C7_5 2.1(3)
C1_5 C2_5 C3_5 C4_5 -2.9(4)
C7_5 C2_5 C3_5 C4_5 179.6(2)
C2_5 C3_5 C4_5 C5_5 0.1(4)
C2_5 C3_5 C4_5 C8_5 -179.7(2)
C3_5 C4_5 C5_5 C6_5 2.6(4)
C8_5 C4_5 C5_5 C6_5 -177.6(2)
C4_5 C5_5 C6_5 C1_5 -2.6(4)
C4_5 C5_5 C6_5 C9_5 176.3(2)
C2_5 C1_5 C6_5 C5_5 -0.2(3)
B2_1 C1_5 C6_5 C5_5 178.1(2)
C2_5 C1_5 C6_5 C9_5 -179.0(2)
B2_1 C1_5 C6_5 C9_5 -0.7(3)
